data_2310113
loop_
_publ_author_name
'Fujita, Nobuhisa'
'Takano, Hikari'
'Yamamoto, Akiji'
'Tsai, An-Pang'

_publ_section_title
;
 Cluster-packing geometry for Al-based F-type icosahedral alloys
;
_journal_issue 3
_journal_name_full 'Acta Crystallographica Section A'
_journal_page_first 322
_journal_page_last 340
_journal_paper_doi 10.1107/S0108767313005035
_journal_volume 69
_journal_year 2013
_chemical_formula_sum 'Al72.515 Cr4.928 Fe7.853 Pd22.498'
_space_group_IT_number 205
_symmetry_Int_Tables_number 205
_symmetry_space_group_name_Hall '-P 2ac 2ab 3'
_symmetry_space_group_name_H-M 'P a -3'
_cell_angle_alpha 90
_cell_angle_beta 90
_cell_angle_gamma 90
_cell_formula_units_Z 40
_cell_length_a 40.54050
_cell_length_b 40.54050
_cell_length_c 40.54050
_cell_volume 66629.615
_pd_phase_name 'Al72.515 Cr4.928 Fe7.853 Pd22.498'
_cod_data_source_file dm5040.cif
_cod_data_source_block I
_cod_depositor_comments
;
  Since the _pd_phase_name data value looks exactely like a formula
  (_chemical_formula_sum), and gives an exact Z value
  (_cell_formula_units_Z) of 40, these values are inferred and
  inserted into the COD CIF.

  Saulius Gra\<zulis
  2013-07-12
;
_cod_database_code 2310113

loop_
_symmetry_equiv_pos_as_xyz
'x, y, z'
'-x, -y, -z'
'-x+1/2, -y, z+1/2'
'x+1/2, y, -z+1/2'
'-x, y+1/2, -z+1/2'
'x, -y+1/2, z+1/2'
'x+1/2, -y+1/2, -z'
'-x+1/2, y+1/2, z'
'z, x, y'
'-z, -x, -y'
'z+1/2, -x+1/2, -y'
'-z+1/2, x+1/2, y'
'-z+1/2, -x, y+1/2'
'z+1/2, x, -y+1/2'
'-z, x+1/2, -y+1/2'
'z, -x+1/2, y+1/2'
'y, z, x'
'-y, -z, -x'
'-y, z+1/2, -x+1/2'
'y, -z+1/2, x+1/2'
'y+1/2, -z+1/2, -x'
'-y+1/2, z+1/2, x'
'-y+1/2, -z, x+1/2'
'y+1/2, z, -x+1/2'

loop_
_atom_site_label
_atom_site_occupancy
_atom_site_fract_x
_atom_site_fract_y
_atom_site_fract_z
_atom_site_adp_type
_atom_site_U_iso_or_equiv
_atom_site_type_symbol
Pd1 1.0 0.09485(8) 0.09485(8) 0.09485(8) Uiso 0.003200 Pd
Al2 1.0 0.1308(4) 0.0944(4) 0.0381(4) Uiso 0.005000 Al
Al3 1.0 0.0585(4) 0.0946(4) 0.0386(4) Uiso 0.004600 Al
Al4 1.0 0.1516(4) 0.1300(4) 0.0949(4) Uiso 0.004600 Al
Al5 1.0 0.0948(4) 0.1515(4) 0.0597(4) Uiso 0.004600 Al
Pd6 1.0 0.40400(9) 0.40400(9) 0.40400(9) Uiso 0.008100 Pd
Al7 1.0 0.4612(4) 0.4387(4) 0.4051(4) Uiso 0.012000 Al
Al8 1.0 0.4043(4) 0.4619(4) 0.3680(4) Uiso 0.002000 Al
Al9 1.0 0.3698(4) 0.4025(4) 0.3458(4) Uiso 0.012000 Al
Al10 1.0 0.4389(4) 0.4046(4) 0.3487(4) Uiso 0.012000 Al
Pd11 1.0 0.25036(9) 0.34485(10) 0.19066(9) Uiso 0.005700 Pd
Al12 1.0 0.2868(4) 0.3453(4) 0.1326(4) Uiso 0.014800 Al
Al13 1.0 0.3459(4) 0.2472(4) 0.2142(5) Uiso 0.014800 Al
Al14 1.0 0.2503(4) 0.4026(4) 0.2255(4) Uiso 0.009600 Al
Al15 1.0 0.1915(4) 0.3809(4) 0.1905(4) Uiso 0.009600 Al
Al16 1.0 0.3074(4) 0.3101(4) 0.1894(4) Uiso 0.014800 Al
Al17 1.0 0.2508(4) 0.2898(4) 0.2264(4) Uiso 0.006000 Al
Al18 1.0 0.3074(4) 0.3804(4) 0.1899(4) Uiso 0.014800 Al
Al19 1.0 0.2160(4) 0.3474(4) 0.1333(4) Uiso 0.009600 Al
Al20 1.0 0.2490(4) 0.4013(4) 0.1564(4) Uiso 0.009600 Al
Al21 1.0 0.2861(4) 0.3468(4) 0.2471(4) Uiso 0.014800 Al
Al22 1.0 0.1935(4) 0.3102(4) 0.1902(4) Uiso 0.014800 Al
Al23 1.0 0.2492(4) 0.2876(5) 0.1557(4) Uiso 0.014800 Al
Pd24 1.0 0.34558(9) 0.49947(11) 0.24956(10) Uiso 0.008300 Pd
Al25 1.0 0.2514(4) 0.2123(4) 0.0366(4) Uiso 0.010400 Al
Al26 1.0 0.4019(5) 0.4640(4) 0.2491(4) Uiso 0.010400 Al
Al27 1.0 0.3793(4) 0.4985(4) 0.3065(4) Uiso 0.012000 Al
Al28 1.0 0.2881(4) 0.4654(4) 0.2491(4) Uiso 0.012000 Al
Al29 1.0 0.1930(4) 0.1181(4) -0.0004(4) Uiso 0.012000 Al
Al30 1.0 0.3461(4) 0.4437(4) 0.2840(4) Uiso 0.010400 Al
Al31 1.0 0.3457(4) 0.4426(4) 0.2158(4) Uiso 0.010400 Al
Al32 1.0 0.2834(4) 0.1540(4) 0.0569(4) Uiso 0.010400 Al
Al33 1.0 0.2132(4) 0.1562(4) 0.0572(4) Uiso 0.010400 Al
Al34 1.0 0.1921(4) 0.1897(4) 0.0007(4) Uiso 0.010400 Al
Al35 1.0 0.3056(4) 0.1904(4) -0.0001(4) Uiso 0.010400 Al
Al36 1.0 0.2489(4) 0.0980(5) 0.0352(4) Uiso 0.010400 Al
Pd37 1.0 0.40403(9) 0.09507(9) 0.09482(9) Uiso 0.006100 Pd
Al38 1.0 0.4391(4) 0.0940(4) 0.0384(4) Uiso 0.007000 Al
Al39 1.0 0.1299(4) 0.4040(4) 0.0383(4) Uiso 0.007600 Al
Al40 1.0 0.3692(4) 0.0969(4) 0.0380(4) Uiso 0.007600 Al
Al41 1.0 0.0595(4) 0.4051(4) 0.0375(4) Uiso 0.007000 Al
Al42 1.0 0.0944(4) 0.4614(4) 0.0600(4) Uiso 0.007000 Al
Al43 1.0 0.4616(4) 0.1301(4) 0.0957(4) Uiso 0.007600 Al
Al44 1.0 0.4043(4) 0.1518(4) 0.0607(4) Uiso 0.007000 Al
Al45 1.0 0.1522(4) 0.3699(4) 0.0951(4) Uiso 0.007600 Al
Al46 1.0 0.3477(4) 0.1309(4) 0.0954(4) Uiso 0.007000 Al
Al47 1.0 0.4047(4) 0.1521(4) 0.1314(4) Uiso 0.007600 Al
Al48 1.0 0.1520(4) 0.4391(4) 0.0946(4) Uiso 0.007600 Al
Al49 1.0 0.0951(4) 0.3472(4) 0.0605(4) Uiso 0.007000 Al
Pd50 1.0 0.50004(10) 0.25064(9) 0.15386(9) Uiso 0.004400 Pd
Al51 1.0 0.3062(4) 0.3107(4) 0.0003(4) Uiso 0.009000 Al
Al52 1.0 0.4989(4) 0.1934(4) 0.1882(4) Uiso 0.009100 Al
Al53 1.0 0.4638(4) 0.2495(4) 0.0970(4) Uiso 0.009000 Al
Al54 1.0 0.4985(4) 0.3065(4) 0.1190(4) Uiso 0.009100 Al
Al55 1.0 0.5359(4) 0.2490(4) 0.2103(4) Uiso 0.009000 Al
Al56 1.0 0.4998(4) 0.1930(4) 0.1203(4) Uiso 0.009100 Al
Al57 1.0 0.4436(4) 0.2836(4) 0.1542(4) Uiso 0.009000 Al
Al58 1.0 0.4417(4) 0.2141(4) 0.1543(4) Uiso 0.009100 Al
Al59 1.0 0.2151(4) 0.3465(4) 0.0582(4) Uiso 0.009100 Al
Al60 1.0 0.2841(4) 0.3448(4) 0.0568(4) Uiso 0.009000 Al
Al61 1.0 0.2502(4) 0.4030(4) 0.0342(4) Uiso 0.009000 Al
Al62 1.0 0.4650(4) 0.2496(4) 0.2105(4) Uiso 0.009100 Al
Pd63 1.0 0.49994(9) 0.44058(9) 0.15447(8) Uiso 0.006900 Pd
Al64 1.0 0.3822(4) 0.3091(4) 0.0010(4) Uiso 0.011900 Al
Al65 1.0 0.4633(4) 0.4390(4) 0.2120(4) Uiso 0.011900 Al
Al66 1.0 0.5340(4) 0.4421(4) 0.2129(4) Uiso 0.011900 Al
Al67 1.0 0.4425(4) 0.4024(4) 0.0353(4) Uiso 0.011900 Al
Al68 1.0 0.4756(4) 0.3449(4) 0.0579(4) Uiso 0.008100 Al
Al69 1.0 0.4431(4) 0.4768(4) 0.1556(4) Uiso 0.008100 Al
Al70 1.0 0.4986(4) 0.3836(4) 0.1198(4) Uiso 0.008100 Al
Al71 1.0 0.5003(4) 0.4976(4) 0.1184(4) Uiso 0.011900 Al
Al72 1.0 0.4974(4) 0.3108(4) 0.0004(5) Uiso 0.011900 Al
Al73 1.0 0.4439(4) 0.4055(4) 0.1546(4) Uiso 0.011900 Al
Al74 1.0 0.4051(5) 0.3453(4) 0.0567(4) Uiso 0.011900 Al
Al75 1.0 0.4653(4) 0.4400(4) 0.0964(4) Uiso 0.011900 Al
Cr76 0.7600 0.000000 0.000000 0.000000 Uiso 0.015000 Cr
Al76 0.2400 0.000000 0.000000 0.000000 Uiso 0.015000 Al
Al77 0.1200 0.47737(18) 0.44032(18) -0.0002(2) Uiso 0.007000 Al
Cr77 0.8800 0.47737(18) 0.44032(18) -0.0002(2) Uiso 0.007000 Cr
Al78 0.0400 0.03635(18) 0.03635(18) 0.03635(18) Uiso 0.006000 Al
Cr78 0.9600 0.03635(18) 0.03635(18) 0.03635(18) Uiso 0.006000 Cr
Al79 0.4600 0.500000 0.000000 0.000000 Uiso 0.007000 Al
Cr79 0.5400 0.500000 0.000000 0.000000 Uiso 0.007000 Cr
Fe80 0.7500 0.46330(13) 0.46330(13) 0.46330(13) Uiso 0.002000 Fe
Pd80 0.2500 0.46330(13) 0.46330(13) 0.46330(13) Uiso 0.002000 Pd
Fe81 0.7600 0.46332(16) 0.03661(16) 0.03672(16) Uiso 0.013200 Fe
Pd81 0.2400 0.46332(16) 0.03661(16) 0.03672(16) Uiso 0.013200 Pd
Fe82 0.8900 0.3452(2) 0.4405(2) 0.0954(2) Uiso 0.017000 Fe
Pd82 0.1100 0.3452(2) 0.4405(2) 0.0954(2) Uiso 0.017000 Pd
Al83 1.0 0.3114(5) 0.4078(7) 0.0598(5) Uiso 0.048000 Al
Al84 1.0 0.3817(7) 0.4086(7) 0.0601(7) Uiso 0.081000 Al
Al85 1.0 0.3458(5) 0.4624(5) 0.0387(5) Uiso 0.045000 Al
Al86 0.4500 0.3078(8) 0.4079(8) 0.1284(8) Uiso 0.008000 Al
Al86' 0.5500 0.2911(7) 0.4358(7) 0.1186(7) Uiso 0.008000 Al
Al87 1.0 0.3447(5) 0.4619(5) 0.1520(5) Uiso 0.025000 Al
Al88 1.0 0.4008(7) 0.4398(7) 0.1181(7) Uiso 0.077000 Al
Al89 1.0 0.3692(7) 0.4957(7) 0.0937(7) Uiso 0.075000 Al
Fe90 0.9100 0.4990(2) 0.19166(13) 0.0003(2) Uiso 0.011700 Fe
Pd90 0.0900 0.4990(2) 0.19166(13) 0.0003(2) Uiso 0.011700 Pd
Al91 1.0 0.2894(5) 0.0563(5) 0.0003(5) Uiso 0.041000 Al
Al92 1.0 0.2136(5) 0.4439(7) 0.0026(7) Uiso 0.054000 Al
Al93 1.0 0.3446(4) 0.0345(4) 0.0338(4) Uiso 0.007000 Al
Al94 1.0 0.1584(7) 0.4661(7) 0.0348(7) Uiso 0.065000 Al
Al95 1.0 0.4991(7) 0.4817(5) 0.2521(5) Uiso 0.048000 Al
Al96 1.0 0.4670(8) 0.4680(8) 0.3470(8) Uiso 0.105000 Al
Al97 1.0 0.4688(10) 0.1527(10) 0.0323(10) Uiso 0.152000 Al
Cr98 0.8000 0.1531(2) 0.2497(2) 0.0947(2) Uiso 0.001000 Cr
Al98 0.2000 0.1531(2) 0.2497(2) 0.0947(2) Uiso 0.001000 Al
Al99 0.2800 0.1918(2) 0.2162(2) 0.0607(2) Uiso 0.015000 Al
Cr99 0.7200 0.1918(2) 0.2162(2) 0.0607(2) Uiso 0.015000 Cr
Al100 1.0 0.1748(8) 0.2803(8) 0.0502(8) Uiso 0.132000 Al
Al101 0.1500 0.1331(2) 0.1906(2) 0.0953(2) Uiso 0.007000 Al
Cr101 0.8500 0.1331(2) 0.1906(2) 0.0953(2) Uiso 0.007000 Cr
Al102 0.2100 0.1322(2) 0.3076(2) 0.0952(2) Uiso 0.004000 Al
Cr102 0.7900 0.1322(2) 0.3076(2) 0.0952(2) Uiso 0.004000 Cr
Al103 0.2300 0.2480(2) 0.1194(2) 0.0962(2) Uiso 0.008000 Al
Cr103 0.7700 0.2480(2) 0.1194(2) 0.0962(2) Uiso 0.008000 Cr
Al104 0.3800 0.1912(10) 0.2897(10) 0.1164(10) Uiso 0.160000 Al
Cr104 0.2700 0.1912(10) 0.2897(10) 0.1164(10) Uiso 0.160000 Cr
Fe105 0.9800 0.1555(2) 0.7506(2) 0.0956(4) Uiso 0.021000 Fe
Pd105 0.0200 0.1555(2) 0.7506(2) 0.0956(4) Uiso 0.021000 Pd
Al106 1.0 0.3088(4) 0.2842(4) 0.1317(4) Uiso 0.014000 Al
Al107 0.7700 0.3087(4) 0.2844(4) 0.0586(4) Uiso 0.025000 Al
Cr107 0.2300 0.3087(4) 0.2844(4) 0.0586(4) Uiso 0.025000 Cr
Al108 0.8300 0.3837(4) 0.2834(4) 0.0608(4) Uiso 0.025000 Al
Cr108 0.1700 0.3837(4) 0.2834(4) 0.0608(4) Uiso 0.025000 Cr
Al109 0.8900 0.4034(4) 0.2477(4) 0.1180(4) Uiso 0.023000 Al
Cr109 0.1100 0.4034(4) 0.2477(4) 0.1180(4) Uiso 0.023000 Cr
Al110 1.0 0.3087(5) 0.2128(5) 0.0597(5) Uiso 0.034000 Al
Al111 1.0 0.3446(5) 0.2258(5) 0.1524(4) Uiso 0.034000 Al
Al112 1.0 0.3672(7) 0.1931(7) 0.0976(7) Uiso 0.067000 Al
Fe113 1.0 0.4047(4) 0.3455(2) 0.2498(2) Uiso 0.024000 Fe
Cr113 0.0000 0.4047(4) 0.3455(2) 0.2498(2) Uiso 0.024000 Cr
Al114 1.0 0.4421(4) 0.3802(4) 0.2141(4) Uiso 0.018000 Al
Al115 1.0 0.4054(4) 0.3663(4) 0.3083(4) Uiso 0.013000 Al
Al116 1.0 0.3846(4) 0.4039(4) 0.2495(4) Uiso 0.019000 Al
Al117 1.0 0.3464(4) 0.3445(4) 0.2263(4) Uiso 0.016000 Al
Al118 1.0 0.4392(4) 0.3104(4) 0.2143(4) Uiso 0.012000 Al
Al119 1.0 0.4388(5) 0.3102(5) 0.2841(5) Uiso 0.038000 Al
Al120 1.0 0.3823(4) 0.2882(4) 0.2501(4) Uiso 0.023000 Al
Pd121 1.0 0.03787(10) 0.15382(10) 0.03341(10) Uiso 0.010600 Pd
Pd122 1.0 0.15498(9) 0.34383(9) 0.03828(10) Uiso 0.001200 Pd
Pd123 1.0 0.49979(10) 0.40696(9) 0.36725(9) Uiso 0.006500 Pd
Pd124 1.0 0.46348(11) 0.15417(11) 0.15351(10) Uiso 0.012300 Pd
Pd125 1.0 0.44313(10) 0.49909(11) 0.21630(10) Uiso 0.012900 Pd
Pd126 1.0 0.43854(9) 0.38408(9) 0.09501(10) Uiso 0.008800 Pd
Pd127 1.0 0.46130(10) 0.34462(10) 0.34335(10) Uiso 0.009400 Pd
Pd128 1.0 0.25334(9) 0.38382(9) 0.09498(10) Uiso 0.006400 Pd
Pd129 1.0 0.34485(11) 0.15618(11) 0.03799(11) Uiso 0.016100 Pd
Pd130 1.0 0.21331(9) 0.44028(9) 0.19174(9) Uiso 0.006800 Pd
Pd131 1.0 0.09127(9) 0.36632(9) 0.00029(11) Uiso 0.011400 Pd
Pd132 1.0 0.28893(9) 0.44069(10) 0.18784(9) Uiso 0.008500 Pd
Pd133 1.0 0.19040(10) 0.40743(11) 0.05541(10) Uiso 0.011700 Pd
Pd134 1.0 0.19072(9) 0.40400(9) 0.13116(9) Uiso 0.005300 Pd
Pd135 1.0 0.31200(11) 0.28740(11) 0.24952(10) Uiso 0.015600 Pd
Pd136 1.0 0.30892(10) 0.09278(11) 0.05660(10) Uiso 0.010100 Pd
Pd137 1.0 0.15265(10) 0.15458(10) 0.03373(11) Uiso 0.012900 Pd
Pd138 1.0 0.21235(10) 0.25038(9) 0.00257(11) Uiso 0.008800 Pd
Pd139 1.0 0.43897(10) 0.30740(10) 0.09494(11) Uiso 0.010000 Pd
Pd140 1.0 0.19126(10) 0.09605(10) 0.05993(10) Uiso 0.008800 Pd
Pd141 1.0 0.46242(11) 0.34524(10) 0.15668(10) Uiso 0.010800 Pd
Fe142 0.2600 0.28543(11) 0.24948(11) 0.19141(12) Uiso 0.009700 Fe
Pd142 0.7400 0.28543(11) 0.24948(11) 0.19141(12) Uiso 0.009700 Pd
Fe143 0.5100 0.50141(13) 0.28711(12) 0.05893(12) Uiso 0.007800 Fe
Pd143 0.4900 0.50141(13) 0.28711(12) 0.05893(12) Uiso 0.007800 Pd
Fe144 0.3700 0.44322(12) 0.49968(13) 0.40016(12) Uiso 0.012500 Fe
Pd144 0.6300 0.44322(12) 0.49968(13) 0.40016(12) Uiso 0.012500 Pd
Fe145 0.2200 0.49849(14) 0.28713(13) 0.24931(11) Uiso 0.019000 Fe
Pd145 0.7800 0.49849(14) 0.28713(13) 0.24931(11) Uiso 0.019000 Pd
Fe146 0.1600 0.34478(11) 0.34920(11) 0.03828(11) Uiso 0.008400 Fe
Pd146 0.8400 0.34478(11) 0.34920(11) 0.03828(11) Uiso 0.008400 Pd
Fe147 0.3200 0.49981(12) 0.09886(11) 0.05776(11) Uiso 0.007300 Fe
Pd147 0.6800 0.49981(12) 0.09886(11) 0.05776(11) Uiso 0.007300 Pd
Fe148 0.4500 0.15417(14) 0.34369(13) 0.15351(14) Uiso 0.008800 Fe
Pd148 0.5500 0.15417(14) 0.34369(13) 0.15351(14) Uiso 0.008800 Pd
Fe149 0.4500 0.40154(13) 0.44069(12) 0.00331(13) Uiso 0.009200 Fe
Pd149 0.5500 0.40154(13) 0.44069(12) 0.00331(13) Uiso 0.009200 Pd
Fe150 0.4300 0.44148(12) 0.19141(12) 0.09361(13) Uiso 0.004700 Fe
Pd150 0.5700 0.44148(12) 0.19141(12) 0.09361(13) Uiso 0.004700 Pd
Fe151 0.3600 0.40261(13) 0.44054(13) 0.18868(12) Uiso 0.014200 Fe
Pd151 0.6400 0.40261(13) 0.44054(13) 0.18868(12) Uiso 0.014200 Pd
Fe152 0.4700 0.43821(12) 0.49800(13) 0.09582(13) Uiso 0.010100 Fe
Pd152 0.5300 0.43821(12) 0.49800(13) 0.09582(13) Uiso 0.010100 Pd
Fe153 0.4500 0.40714(14) 0.44205(13) 0.30777(13) Uiso 0.011600 Fe
Pd153 0.5500 0.40714(14) 0.44205(13) 0.30777(13) Uiso 0.011600 Pd
Pd154 0.2800 0.15344(17) 0.15344(17) 0.15344(17) Uiso 0.011000 Pd
Fe154 0.7200 0.15344(17) 0.15344(17) 0.15344(17) Uiso 0.011000 Fe
Fe155 0.5800 0.24809(13) 0.30790(16) 0.09506(16) Uiso 0.008700 Fe
Pd155 0.4200 0.24809(13) 0.30790(16) 0.09506(16) Uiso 0.008700 Pd
Fe156 0.3600 0.30852(14) 0.40455(14) 0.25214(13) Uiso 0.014900 Fe
Pd156 0.6400 0.30852(14) 0.40455(14) 0.25214(13) Uiso 0.014900 Pd
Pd157 0.6580 0.21000(14) 0.24990(14) 0.18636(16) Uiso 0.006300 Pd
Pd157' 0.3420 0.1911(4) 0.2491(4) 0.1549(4) Uiso 0.009000 Pd
Fe158 0.4500 0.40291(16) 0.25131(13) 0.19141(16) Uiso 0.015000 Fe
Pd158 0.5500 0.40291(16) 0.25131(13) 0.19141(16) Uiso 0.015000 Pd
Cr159 0.9900 0.0963(2) 0.2494(2) 0.0002(2) Uiso 0.008000 Cr
Al159 0.0100 0.0963(2) 0.2494(2) 0.0002(2) Uiso 0.008000 Al
Cr160 0.6000 0.4035(4) 0.2486(2) 0.0013(2) Uiso 0.019000 Cr
Fe160 0.4000 0.4035(4) 0.2486(2) 0.0013(2) Uiso 0.019000 Fe
Fe161 0.9100 0.3445(4) 0.3445(4) 0.3445(4) Uiso 0.057000 Fe
Pd161 0.0900 0.3445(4) 0.3445(4) 0.3445(4) Uiso 0.057000 Pd
Fe162 0.8000 0.3470(2) 0.3444(2) 0.1534(2) Uiso 0.021000 Fe
Cr162 0.2000 0.3470(2) 0.3444(2) 0.1534(2) Uiso 0.021000 Cr
Cr163 0.3000 0.24888(18) 0.1904(2) 0.0955(2) Uiso 0.002000 Cr
Fe163 0.7000 0.24888(18) 0.1904(2) 0.0955(2) Uiso 0.002000 Fe
Al164 1.0 0.0602(4) 0.2148(4) 0.0364(4) Uiso 0.009000 Al
Al165 1.0 0.4990(4) 0.3805(4) 0.3086(4) Uiso 0.016000 Al
Al166 1.0 0.2270(4) 0.4421(4) 0.0947(4) Uiso 0.010000 Al
Al167 1.0 0.1915(4) 0.5005(4) 0.1184(4) Uiso 0.013000 Al
Al168 1.0 0.2488(4) 0.4763(4) 0.1540(4) Uiso 0.008000 Al
Al169 1.0 0.4037(4) 0.3463(4) 0.1326(4) Uiso 0.014000 Al
Al170 1.0 0.1900(4) 0.1900(4) 0.1900(4) Uani ? Al
Al171 1.0 0.2497(4) 0.2140(5) 0.1531(5) Uiso 0.022000 Al
Al172 1.0 0.3092(5) 0.3092(5) 0.3092(5) Uiso 0.029000 Al
Al173 0.5300 0.2086(8) 0.1610(8) 0.1295(8) Uiso 0.029000 Al
Al173' 0.4700 0.1902(10) 0.1909(9) 0.1204(9) Uiso 0.029000 Al
Al174 0.7200 0.0964(5) 0.2698(5) 0.0594(5) Uiso 0.011000 Al
Al174' 0.5400 0.0515(7) 0.2840(7) 0.0041(7) Uiso 0.011000 Al
Al175 0.6100 0.2834(7) 0.5380(7) 0.1334(7) Uiso 0.017000 Al
Al175' 0.3900 0.3139(9) 0.4941(9) 0.1078(9) Uiso 0.017000 Al
Al176 0.6900 0.2869(7) 0.1605(7) 0.1314(7) Uiso 0.038000 Al
Al176' 0.3100 0.1151(15) 0.3102(16) 0.1911(16) Uiso 0.038000 Al
Al177 0.4530 0.2306(11) 0.2496(10) 0.0973(13) Uiso 0.036000 Al
Al177' 0.5470 0.2659(9) 0.2487(8) 0.0952(9) Uiso 0.036000 Al
Al178 0.5200 0.3678(11) 0.2852(11) 0.1503(11) Uiso 0.057000 Al
Al178' 0.4800 0.3790(11) 0.3079(13) 0.1827(11) Uiso 0.057000 Al
Al179 0.6400 0.0964(7) 0.3458(7) 0.3218(7) Uiso 0.029000 Al
Al179' 0.3600 0.0996(13) 0.3509(13) 0.3774(11) Uiso 0.029000 Al
Al180 0.6200 0.5259(8) 0.3437(8) 0.2504(7) Uiso 0.031000 Al
Al180' 0.3800 0.3484(13) 0.2503(11) -0.0147(13) Uiso 0.031000 Al
Al181 0.4800 0.3824(13) 0.3813(13) 0.1876(13) Uiso 0.059000 Al
Al181' 0.5200 0.3683(11) 0.4001(11) 0.1561(11) Uiso 0.059000 Al
Al182 0.5700 0.3466(10) 0.3670(10) 0.2857(10) Uiso 0.058000 Al
Al182' 0.4300 0.3129(13) 0.3786(13) 0.3085(13) Uiso 0.058000 Al
Al183 0.2300 0.5371(17) 0.2480(16) 0.0218(17) Uiso 0.015000 Al
Al183' 0.5100 0.5538(7) 0.2776(7) 0.0321(7) Uiso 0.015000 Al
Al184 0.7600 0.4253(4) 0.0003(5) 0.0002(5) Uiso 0.009000 Al
Al184' 0.2400 -0.0014(14) 0.4007(13) -0.0007(15) Uiso 0.009000 Al
Al185 0.6600 0.4365(9) 0.2128(9) 0.0366(9) Uiso 0.067000 Al
Al185' 0.3400 0.3912(17) 0.2213(17) 0.0618(17) Uiso 0.067000 Al
Al186 0.6100 0.4403(7) 0.4773(5) 0.0363(7) Uiso 0.007000 Al
Al186' 0.3900 0.4193(9) 0.4689(8) 0.0510(9) Uiso 0.007000 Al
Al187 0.5900 0.4658(9) 0.4381(9) 0.2866(9) Uiso 0.050000 Al
Al187' 0.4100 0.4423(13) 0.4010(13) 0.2735(13) Uiso 0.050000 Al
